data_1511054
loop_
_publ_author_name
'Kripyakevich, P.I.'
'Chepiga, M.V.'
'Kuz'ma, Yu.B.'

_publ_section_title
;
 Crystal structures of the compounds Mo Co B, W Co B and W Fe B
;
_journal_name_full 'Zhurnal Strukturnoi Khimii (Issue-No. from 1981)'
_journal_page_first 327
_journal_page_last 329
_journal_volume 9
_journal_year 1968
_chemical_formula_sum 'B Co Mo'
_chemical_name_systematic 'Mo Co B'
_space_group_IT_number 62
_symmetry_space_group_name_Hall '-P 2ac 2n'
_symmetry_space_group_name_H-M 'P n m a'
_cell_angle_alpha 90
_cell_angle_beta 90
_cell_angle_gamma 90
_cell_formula_units_Z 4
_cell_length_a 5.767
_cell_length_b 3.251
_cell_length_c 6.649
_cell_volume 124.659
_citation_journal_id_ASTM ZSTKAI
_cod_data_source_file boron0-1_143.cif
_cod_data_source_block B1Co1Mo1
_cod_original_cell_volume 124.6589
_cod_original_formula_sum 'B1 Co1 Mo1'
_cod_database_code 1511054

loop_
_symmetry_equiv_pos_as_xyz
x,y,z
-x+1/2,-y,z+1/2
x+1/2,-y+1/2,-z+1/2
-x,y+1/2,-z
-x,-y,-z
x-1/2,y,-z-1/2
-x-1/2,y-1/2,z-1/2
x,-y-1/2,z

loop_
_atom_site_label
_atom_site_type_symbol
_atom_site_fract_x
_atom_site_fract_y
_atom_site_fract_z
_atom_site_occupancy
_atom_site_U_iso_or_equiv
B1 B 0.77 0.25 0.59 1 0.0
Mo1 Mo 0.022 0.25 0.174 1 0.0
Co1 Co 0.148 0.25 0.566 1 0.0
